data_1519261
loop_
_publ_author_name
'Maurya, M. R.'
'Naqvi, F.'
'Mata-Cardenas, B. D.'
'Cruz-Vega, D. E.'
'Garza, M. T. G.'
'Mayer, Thomas A.'
'Hursthouse, Michael B.'
'Coles, Simon J.'
'Bharti, N.'
'Azam, A.'

_publ_section_title
;
 trans-Dichloro-bis(1-(2'-hydroxyethyl)-2-methyl-5-nitroimidazole-N3)-
 palladium(ii)
;
_journal_name_full 'Crystal Structure Report Archive'
_journal_page_first 99
_journal_year 2000
_chemical_formula_sum 'C12 H18 Cl2 N6 O6 Pd'
_chemical_formula_weight 519.62
_space_group_IT_number 14
_symmetry_cell_setting monoclinic
_symmetry_space_group_name_Hall '-P 2ybc'
_symmetry_space_group_name_H-M 'P 1 21/c 1'
_atom_sites_solution_hydrogens difmap
_atom_sites_solution_primary direct
_atom_sites_solution_secondary difmap
_cell_angle_alpha 90.00
_cell_angle_beta 116.17(3)
_cell_angle_gamma 90.00
_cell_formula_units_Z 2
_cell_length_a 7.1328(14)
_cell_length_b 20.699(4)
_cell_length_c 7.1455(14)
_cell_measurement_reflns_used 11269
_cell_measurement_temperature 293(2)
_cell_measurement_theta_max 27.48
_cell_measurement_theta_min 2.91
_cell_volume 946.8(4)
_computing_cell_refinement 'DENZO (Otwinowski & Minor, 1997) & COLLECT (Hooft, 1998)'
_computing_data_collection 'COLLECT (Hooft, 1998)'
_computing_data_reduction 'DENZO (Otwinowski & Minor, 1997) & COLLECT (Hooft, 1998)'
_computing_structure_refinement 'SHELXL-97 (Sheldrick, 1997)'
_diffrn_ambient_temperature 293(2)
_diffrn_measured_fraction_theta_full 0.994
_diffrn_measured_fraction_theta_max 0.994
_diffrn_measurement_device_type 'Bruker-Nonius KappaCCD'
_diffrn_measurement_method '\F & \w scans'
_diffrn_radiation_monochromator graphite
_diffrn_radiation_source 'Bruker-Nonius FR591 rotating anode'
_diffrn_radiation_type MoK\a
_diffrn_radiation_wavelength 0.71073
_diffrn_reflns_av_R_equivalents 0.0487
_diffrn_reflns_av_sigmaI/netI 0.0324
_diffrn_reflns_limit_h_max 9
_diffrn_reflns_limit_h_min -9
_diffrn_reflns_limit_k_max 26
_diffrn_reflns_limit_k_min -26
_diffrn_reflns_limit_l_max 8
_diffrn_reflns_limit_l_min -9
_diffrn_reflns_number 10091
_diffrn_reflns_theta_full 27.51
_diffrn_reflns_theta_max 27.51
_diffrn_reflns_theta_min 3.33
_exptl_absorpt_coefficient_mu 1.305
_exptl_absorpt_correction_type multi-scan
_exptl_absorpt_process_details 'SORTAV (Blessing, 1997)'
_exptl_crystal_colour yellow
_exptl_crystal_density_diffrn 1.823
_exptl_crystal_density_method 'not measured'
_exptl_crystal_description plate
_exptl_crystal_F_000 520
_exptl_crystal_size_max 0.22
_exptl_crystal_size_mid 0.20
_exptl_crystal_size_min 0.05
_refine_diff_density_max 0.786
_refine_diff_density_min -0.716
_refine_diff_density_rms 0.080
_refine_ls_extinction_coef 0.0048(7)
_refine_ls_extinction_expression Fc^*^=kFc[1+0.001xFc^2^\l^3^/sin(2\q)]^-1/4^
_refine_ls_extinction_method SHELXL
_refine_ls_goodness_of_fit_ref 0.959
_refine_ls_hydrogen_treatment refall
_refine_ls_matrix_type full
_refine_ls_number_parameters 161
_refine_ls_number_reflns 2165
_refine_ls_number_restraints 0
_refine_ls_restrained_S_all 0.959
_refine_ls_R_factor_all 0.0298
_refine_ls_R_factor_gt 0.0229
_refine_ls_shift/su_max 0.561
_refine_ls_shift/su_mean 0.150
_refine_ls_structure_factor_coef Fsqd
_refine_ls_weighting_details 'calc w=1/[\s^2^(Fo^2^)+(0.0239P)^2^+1.1052P] where P=(Fo^2^+2Fc^2^)/3'
_refine_ls_weighting_scheme calc
_refine_ls_wR_factor_gt 0.0538
_refine_ls_wR_factor_ref 0.0572
_reflns_number_gt 1872
_reflns_number_total 2165
_reflns_threshold_expression >2sigma(I)
_cod_data_source_file eCrystal-99.cif
_cod_data_source_block 00mau002
_cod_depositor_comments
;
Citation :
Maurya, M. R. and Naqvi, F. and Mata-Cardenas, B. D. and Cruz-Vega, D. E. 
and Garza, M. T. G. and Mayer, Thomas A. and Hursthouse, Michael B. 
and Coles, Simon J. and Bharti, N. and Azam, A. (2000) 
University of Southampton, Crystal Structure Report Archive. 
(doi:10.5258/ecrystals/99)

More at:
http://ecrystals.chem.soton.ac.uk/99/

The following automatic conversions were performed:

'_symmetry_cell_setting' value 'Monoclinic' changed to 'monoclinic'
according to the built-in table from CIF Core dictionary named
'cif_core.dic' version 2.4.1 from 2010-06-29.

Automatic conversion script
Id: cif_fix_values 3105 2015-03-04 15:46:00Z robertas 
;
_cod_original_cell_volume 946.8(3)
_cod_original_sg_symbol_H-M P2(1)/c
_cod_database_code 1519261

loop_
_symmetry_equiv_pos_as_xyz
'x, y, z'
'-x, y+1/2, -z+1/2'
'-x, -y, -z'
'x, -y-1/2, z-1/2'

loop_
_atom_site_label
_atom_site_type_symbol
_atom_site_fract_x
_atom_site_fract_y
_atom_site_fract_z
_atom_site_U_iso_or_equiv
_atom_site_adp_type
_atom_site_occupancy
_atom_site_symmetry_multiplicity
_atom_site_calc_flag
_atom_site_refinement_flags
_atom_site_disorder_assembly
_atom_site_disorder_group
C6 C 0.4612(4) 0.57005(13) 0.8387(4) 0.0270(5) Uani 1 1 d . . .
H4A H 0.540(4) 0.6694(12) 1.079(4) 0.020(6) Uiso 1 1 d . . .
H6C H 0.561(5) 0.5643(14) 0.981(5) 0.042(8) Uiso 1 1 d . . .
H5A H 0.575(4) 0.6817(11) 1.419(4) 0.017(6) Uiso 1 1 d . . .
H6B H 0.437(5) 0.5309(15) 0.775(5) 0.039(8) Uiso 1 1 d . . .
H5B H 0.341(4) 0.6748(12) 1.342(4) 0.025(7) Uiso 1 1 d . . .
H4B H 0.399(4) 0.7245(12) 1.079(4) 0.022(6) Uiso 1 1 d . . .
H3 H -0.210(4) 0.6027(12) 0.654(4) 0.024(6) Uiso 1 1 d . . .
H6A H 0.523(5) 0.5999(15) 0.780(5) 0.047(9) Uiso 1 1 d . . .
H3O H 0.385(5) 0.5793(13) 1.331(4) 0.026(8) Uiso 1 1 d . . .
Pd1 Pd 0.0000 0.5000 0.5000 0.01295(9) Uani 1 2 d S . .
Cl1 Cl 0.01034(9) 0.56856(3) 0.25178(8) 0.02635(14) Uani 1 1 d . . .
N2 N 0.2469(3) 0.64771(8) 0.9351(3) 0.0168(4) Uani 1 1 d . . .
O3 O 0.4822(3) 0.59252(8) 1.3464(3) 0.0266(4) Uani 1 1 d . . .
N3 N 0.0745(3) 0.57347(8) 0.7032(3) 0.0163(3) Uani 1 1 d . . .
O1 O -0.2450(3) 0.70772(8) 0.8674(3) 0.0349(4) Uani 1 1 d . . .
N1 N -0.0537(3) 0.70726(9) 0.9393(3) 0.0256(4) Uani 1 1 d . . .
C2 C 0.2637(3) 0.59626(10) 0.8278(3) 0.0170(4) Uani 1 1 d . . .
C1 C 0.0358(3) 0.65631(9) 0.8731(3) 0.0169(4) Uani 1 1 d . . .
C3 C -0.0685(3) 0.61044(10) 0.7299(3) 0.0168(4) Uani 1 1 d . . .
C5 C 0.4511(4) 0.66030(11) 1.3169(3) 0.0234(5) Uani 1 1 d . . .
C4 C 0.4258(4) 0.68046(11) 1.1031(3) 0.0228(5) Uani 1 1 d . . .
O2 O 0.0613(3) 0.74779(9) 1.0610(3) 0.0443(5) Uani 1 1 d . . .

loop_
_atom_site_aniso_label
_atom_site_aniso_U_11
_atom_site_aniso_U_22
_atom_site_aniso_U_33
_atom_site_aniso_U_23
_atom_site_aniso_U_13
_atom_site_aniso_U_12
C6 0.0156(11) 0.0326(13) 0.0308(13) -0.0088(11) 0.0084(10) -0.0019(10)
Pd1 0.01186(12) 0.01506(13) 0.01121(12) -0.00149(7) 0.00443(8) -0.00234(8)
Cl1 0.0292(3) 0.0292(3) 0.0193(2) 0.0058(2) 0.0095(2) -0.0074(2)
N2 0.0176(8) 0.0173(8) 0.0129(8) -0.0011(6) 0.0042(7) -0.0032(7)
O3 0.0210(9) 0.0249(9) 0.0275(9) 0.0029(7) 0.0048(7) -0.0033(7)
N3 0.0157(8) 0.0165(8) 0.0146(8) -0.0008(6) 0.0049(7) -0.0021(7)
O1 0.0314(10) 0.0337(9) 0.0422(10) -0.0005(8) 0.0187(8) 0.0126(8)
N1 0.0337(11) 0.0195(10) 0.0223(9) -0.0002(7) 0.0113(8) 0.0065(8)
C2 0.0168(10) 0.0189(10) 0.0142(9) -0.0008(8) 0.0060(8) -0.0031(8)
C1 0.0207(10) 0.0152(9) 0.0156(9) 0.0018(7) 0.0087(8) 0.0029(8)
C3 0.0138(9) 0.0198(10) 0.0157(9) 0.0012(8) 0.0055(8) 0.0011(8)
C5 0.0228(11) 0.0236(11) 0.0187(10) -0.0049(8) 0.0045(9) -0.0048(9)
C4 0.0226(11) 0.0212(11) 0.0212(10) -0.0050(8) 0.0064(9) -0.0097(9)
O2 0.0474(12) 0.0307(10) 0.0428(11) -0.0191(8) 0.0092(9) 0.0059(9)

loop_
_atom_type_symbol
_atom_type_description
_atom_type_scat_dispersion_real
_atom_type_scat_dispersion_imag
_atom_type_scat_source
C C 0.0033 0.0016 'International Tables Vol C Tables 4.2.6.8 and 6.1.1.4'
H H 0.0000 0.0000 'International Tables Vol C Tables 4.2.6.8 and 6.1.1.4'
N N 0.0061 0.0033 'International Tables Vol C Tables 4.2.6.8 and 6.1.1.4'
O O 0.0106 0.0060 'International Tables Vol C Tables 4.2.6.8 and 6.1.1.4'
Cl Cl 0.1484 0.1585 'International Tables Vol C Tables 4.2.6.8 and 6.1.1.4'
Pd Pd -0.9988 1.0072 'International Tables Vol C Tables 4.2.6.8 and 6.1.1.4'

loop_
_geom_angle_atom_site_label_1
_geom_angle_atom_site_label_2
_geom_angle_atom_site_label_3
_geom_angle
_geom_angle_site_symmetry_1
_geom_angle_site_symmetry_3
N3 Pd1 N3 180.00(6) . 3_566
N3 Pd1 Cl1 90.11(5) . .
N3 Pd1 Cl1 89.89(5) 3_566 .
N3 Pd1 Cl1 89.89(5) . 3_566
N3 Pd1 Cl1 90.11(5) 3_566 3_566
Cl1 Pd1 Cl1 180.00(2) . 3_566
C2 N2 C1 106.09(16) . .
C2 N2 C4 124.32(18) . .
C1 N2 C4 129.13(18) . .
C2 N3 C3 108.04(17) . .
C2 N3 Pd1 128.23(14) . .
C3 N3 Pd1 123.70(14) . .
O2 N1 O1 124.3(2) . .
O2 N1 C1 119.1(2) . .
O1 N1 C1 116.56(19) . .
N3 C2 N2 109.98(18) . .
N3 C2 C6 124.46(19) . .
N2 C2 C6 125.53(19) . .
C3 C1 N2 108.10(18) . .
C3 C1 N1 126.6(2) . .
N2 C1 N1 125.22(18) . .
C1 C3 N3 107.80(18) . .
O3 C5 C4 111.27(19) . .
N2 C4 C5 111.67(18) . .

loop_
_geom_bond_atom_site_label_1
_geom_bond_atom_site_label_2
_geom_bond_distance
_geom_bond_site_symmetry_2
C6 C2 1.479(3) .
Pd1 N3 2.0054(17) .
Pd1 N3 2.0054(17) 3_566
Pd1 Cl1 2.2980(6) .
Pd1 Cl1 2.2980(6) 3_566
N2 C2 1.348(3) .
N2 C1 1.381(3) .
N2 C4 1.475(3) .
O3 C5 1.421(3) .
N3 C2 1.333(3) .
N3 C3 1.355(3) .
O1 N1 1.228(3) .
N1 O2 1.226(3) .
N1 C1 1.418(3) .
C1 C3 1.353(3) .
C5 C4 1.516(3) .
